data_7013437
loop_
_publ_author_name
'Yang, Ying'
'Abboud, Khalil A.'
'McElwee-White, Lisa'

_publ_section_title
;
 Heterobimetallic complexes with dppm-bridged Ru/Pd, Ru/Pt, Ru/Au and
 Ru/Cu centers
;
_journal_issue 22
_journal_name_full 'Dalton Transactions'
_journal_page_first 4288
_journal_paper_doi 10.1039/b307990b
_journal_year 2003
_chemical_formula_sum 'C52 H46 Cl14 I P3 Pd Ru'
_chemical_formula_weight 1594.47
_chemical_name_systematic
;
?
;
_space_group_IT_number 2
_symmetry_cell_setting triclinic
_symmetry_space_group_name_Hall '-P 1'
_symmetry_space_group_name_H-M 'P -1'
_atom_sites_solution_hydrogens geom
_atom_sites_solution_primary direct
_atom_sites_solution_secondary difmap
_audit_creation_method SHELXL-97
_cell_angle_alpha 98.508(2)
_cell_angle_beta 96.142(2)
_cell_angle_gamma 90.895(2)
_cell_formula_units_Z 2
_cell_length_a 11.4480(13)
_cell_length_b 12.2567(14)
_cell_length_c 22.402(3)
_cell_measurement_reflns_used 149
_cell_measurement_temperature 173(2)
_cell_measurement_theta_max 28.0
_cell_measurement_theta_min 2.0
_cell_volume 3089.3(6)
_computing_cell_refinement 'Bruker SMART & SAINT (Bruker 1998)'
_computing_data_collection 'Bruker SMART (Bruker 1998)'
_computing_data_reduction 'Bruker SHELXTL (Bruker 2000)'
_computing_molecular_graphics 'Bruker SHELXTL'
_computing_publication_material 'Bruker SHELXTL'
_computing_structure_refinement 'Bruker SHELXTL'
_computing_structure_solution 'Bruker SHELXTL'
_diffrn_ambient_temperature 173(2)
_diffrn_measured_fraction_theta_full 0.935
_diffrn_measured_fraction_theta_max 0.935
_diffrn_measurement_device_type 'SMART CCD area detector'
_diffrn_measurement_method '\w scans'
_diffrn_radiation_monochromator graphite
_diffrn_radiation_source 'normal-focus sealed tube'
_diffrn_radiation_type MoK\a
_diffrn_radiation_wavelength 0.71073
_diffrn_reflns_av_R_equivalents 0.0389
_diffrn_reflns_av_sigmaI/netI 0.0459
_diffrn_reflns_limit_h_max 14
_diffrn_reflns_limit_h_min -14
_diffrn_reflns_limit_k_max 15
_diffrn_reflns_limit_k_min -15
_diffrn_reflns_limit_l_max 29
_diffrn_reflns_limit_l_min -28
_diffrn_reflns_number 26139
_diffrn_reflns_theta_full 27.50
_diffrn_reflns_theta_max 27.50
_diffrn_reflns_theta_min 0.92
_diffrn_standards_decay_% 0
_diffrn_standards_number 0
_exptl_absorpt_coefficient_mu 1.753
_exptl_absorpt_correction_T_max 0.8572
_exptl_absorpt_correction_T_min 0.7580
_exptl_absorpt_correction_type integration
_exptl_absorpt_process_details 'based on measured indexed crystal faces, SHELXTL (Bruker 1998)'
_exptl_crystal_colour orange
_exptl_crystal_density_diffrn 1.714
_exptl_crystal_density_meas 0
_exptl_crystal_density_method 'not measured'
_exptl_crystal_description prisms
_exptl_crystal_F_000 1568
_exptl_crystal_size_max 0.17
_exptl_crystal_size_mid 0.15
_exptl_crystal_size_min 0.10
_refine_diff_density_max 1.827
_refine_diff_density_min -2.275
_refine_diff_density_rms 0.126
_refine_ls_extinction_method none
_refine_ls_goodness_of_fit_ref 1.072
_refine_ls_hydrogen_treatment mixed
_refine_ls_matrix_type full
_refine_ls_number_parameters 689
_refine_ls_number_reflns 13243
_refine_ls_number_restraints 30
_refine_ls_restrained_S_all 1.077
_refine_ls_R_factor_all 0.0582
_refine_ls_R_factor_gt 0.0462
_refine_ls_shift/su_max 0.001
_refine_ls_shift/su_mean 0.000
_refine_ls_structure_factor_coef Fsqd
_refine_ls_weighting_details 'calc w=1/[\s^2^(Fo^2^)+(0.0683P)^2^+5.0185P] where P=(Fo^2^+2Fc^2^)/3'
_refine_ls_weighting_scheme calc
_refine_ls_wR_factor_gt 0.1233
_refine_ls_wR_factor_ref 0.1298
_reflns_number_gt 10596
_reflns_number_total 13243
_reflns_threshold_expression >2sigma(I)
_cod_data_source_file b307990b.txt
_cod_data_source_block yy06
_cod_depositor_comments
;
The following automatic conversions were performed:
'_symmetry_cell_setting' value 'Triclinic' changed to 'triclinic'
according to '/home/saulius/struct/CIF-dictionaries/cif_core.dic'
dictionary named 'cif_core.dic' version 2.4.1 from 2010-06-29.

Automatic conversion script
Id: cif_fix_enum 1527 2010-12-29 10:47:43Z saulius 
;
_cod_original_cell_volume 3089.2(6)
_cod_original_sg_symbol_H-M P-1
_cod_database_code 7013437

loop_
_symmetry_equiv_pos_as_xyz
'x, y, z'
'-x, -y, -z'

loop_
_atom_site_label
_atom_site_type_symbol
_atom_site_fract_x
_atom_site_fract_y
_atom_site_fract_z
_atom_site_U_iso_or_equiv
_atom_site_adp_type
_atom_site_occupancy
_atom_site_symmetry_multiplicity
_atom_site_calc_flag
_atom_site_refinement_flags
_atom_site_disorder_assembly
_atom_site_disorder_group
Ru1 Ru 0.56023(3) -0.06920(3) 0.276598(15) 0.02181(9) Uani 1 1 d . . .
Pd1 Pd 0.57995(3) -0.39816(3) 0.218036(15) 0.02245(9) Uani 1 1 d . . .
I1 I 0.64137(3) -0.25461(2) 0.313228(13) 0.02621(9) Uani 1 1 d . . .
P1 P 0.71027(10) 0.03638(10) 0.33856(5) 0.0238(2) Uani 1 1 d . . .
P2 P 0.65441(10) -0.10464(9) 0.18932(5) 0.0228(2) Uani 1 1 d . . .
P3 P 0.75051(10) -0.35268(10) 0.18677(5) 0.0228(2) Uani 1 1 d . . .
Cl1 Cl 0.53322(10) -0.54067(9) 0.13585(5) 0.0303(2) Uani 1 1 d . . .
Cl2 Cl 0.39647(10) -0.42726(11) 0.25419(6) 0.0356(3) Uani 1 1 d . . .
C1 C 0.4309(4) 0.0325(5) 0.3246(2) 0.0360(12) Uani 1 1 d . . .
H1 H 0.4486 0.0861 0.3629 0.043 Uiso 1 1 calc R . .
C2 C 0.3956(4) -0.0798(5) 0.3206(2) 0.0363(12) Uani 1 1 d . . .
H2 H 0.3852 -0.1195 0.3557 0.044 Uiso 1 1 calc R . .
C3 C 0.3711(4) -0.1250(4) 0.2580(2) 0.0345(11) Uani 1 1 d . . .
H3 H 0.3401 -0.2013 0.2413 0.041 Uiso 1 1 calc R . .
C4 C 0.3922(4) -0.0387(4) 0.2240(2) 0.0346(11) Uani 1 1 d . . .
H4 H 0.3787 -0.0448 0.1788 0.042 Uiso 1 1 calc R . .
C5 C 0.4310(4) 0.0573(5) 0.2638(2) 0.0368(11) Uani 1 1 d . . .
H5 H 0.4468 0.1314 0.2522 0.044 Uiso 1 1 calc R . .
C6 C 0.7761(4) -0.2031(4) 0.1854(2) 0.0237(9) Uani 1 1 d . . .
H6A H 0.8118 -0.1968 0.1476 0.028 Uiso 1 1 calc R . .
H6B H 0.8365 -0.1761 0.2196 0.028 Uiso 1 1 calc R . .
C11 C 0.7310(4) 0.0101(4) 0.4177(2) 0.0274(10) Uani 1 1 d . . .
C12 C 0.6423(5) -0.0430(4) 0.4424(2) 0.0350(11) Uani 1 1 d . . .
H12A H 0.5721 -0.0687 0.4174 0.042 Uiso 1 1 calc R . .
C13 C 0.6552(5) -0.0583(5) 0.5024(2) 0.0437(13) Uani 1 1 d . . .
H13A H 0.5934 -0.0931 0.5184 0.052 Uiso 1 1 calc R . .
C14 C 0.7573(6) -0.0235(5) 0.5394(2) 0.0479(15) Uani 1 1 d . . .
H14A H 0.7662 -0.0352 0.5806 0.057 Uiso 1 1 calc R . .
C15 C 0.8454(5) 0.0279(5) 0.5162(2) 0.0472(14) Uani 1 1 d . . .
H15A H 0.9158 0.0517 0.5415 0.057 Uiso 1 1 calc R . .
C16 C 0.8331(5) 0.0457(5) 0.4558(2) 0.0357(11) Uani 1 1 d . . .
H16A H 0.8946 0.0824 0.4405 0.043 Uiso 1 1 calc R . .
C21 C 0.6765(4) 0.1837(4) 0.3473(2) 0.0270(9) Uani 1 1 d . . .
C22 C 0.6663(5) 0.2473(5) 0.4023(2) 0.0420(13) Uani 1 1 d . . .
H22A H 0.6819 0.2168 0.4388 0.050 Uiso 1 1 calc R . .
C23 C 0.6329(7) 0.3576(5) 0.4046(3) 0.0598(19) Uani 1 1 d . . .
H23A H 0.6246 0.4009 0.4426 0.072 Uiso 1 1 calc R . .
C24 C 0.6120(6) 0.4032(5) 0.3519(3) 0.0497(15) Uani 1 1 d . . .
H24A H 0.5914 0.4783 0.3538 0.060 Uiso 1 1 calc R . .
C25 C 0.6211(5) 0.3394(4) 0.2966(2) 0.0413(13) Uani 1 1 d . . .
H25A H 0.6050 0.3699 0.2601 0.050 Uiso 1 1 calc R . .
C26 C 0.6538(5) 0.2309(4) 0.2945(2) 0.0357(11) Uani 1 1 d . . .
H26A H 0.6609 0.1876 0.2563 0.043 Uiso 1 1 calc R . .
C31 C 0.8636(4) 0.0371(4) 0.3218(2) 0.0307(10) Uani 1 1 d . . .
C32 C 0.9255(4) -0.0595(5) 0.3217(2) 0.0362(11) Uani 1 1 d . . .
H32A H 0.8882 -0.1244 0.3302 0.043 Uiso 1 1 calc R . .
C33 C 1.0432(5) -0.0613(6) 0.3092(3) 0.0492(15) Uani 1 1 d . . .
H33A H 1.0857 -0.1271 0.3099 0.059 Uiso 1 1 calc R . .
C34 C 1.0968(5) 0.0318(6) 0.2959(3) 0.0552(17) Uani 1 1 d . . .
H34A H 1.1760 0.0301 0.2868 0.066 Uiso 1 1 calc R . .
C35 C 1.0372(6) 0.1256(6) 0.2959(3) 0.0606(18) Uani 1 1 d . . .
H35A H 1.0754 0.1897 0.2871 0.073 Uiso 1 1 calc R . .
C36 C 0.9202(5) 0.1309(5) 0.3086(3) 0.0464(14) Uani 1 1 d . . .
H36A H 0.8797 0.1978 0.3081 0.056 Uiso 1 1 calc R . .
C41 C 0.5596(4) -0.1607(4) 0.1202(2) 0.0275(10) Uani 1 1 d . . .
C42 C 0.5774(5) -0.1359(5) 0.0630(2) 0.0397(12) Uani 1 1 d . . .
H42A H 0.6365 -0.0827 0.0594 0.048 Uiso 1 1 calc R . .
C43 C 0.5089(6) -0.1888(6) 0.0108(2) 0.0508(15) Uani 1 1 d . . .
H43A H 0.5203 -0.1702 -0.0279 0.061 Uiso 1 1 calc R . .
C44 C 0.4249(5) -0.2680(5) 0.0158(3) 0.0484(15) Uani 1 1 d . . .
H44A H 0.3798 -0.3052 -0.0196 0.058 Uiso 1 1 calc R . .
C45 C 0.4062(5) -0.2931(5) 0.0715(2) 0.0399(12) Uani 1 1 d . . .
H45A H 0.3486 -0.3480 0.0746 0.048 Uiso 1 1 calc R . .
C46 C 0.4711(4) -0.2388(4) 0.1235(2) 0.0296(10) Uani 1 1 d . . .
H46A H 0.4552 -0.2549 0.1621 0.036 Uiso 1 1 calc R . .
C51 C 0.7219(5) 0.0156(4) 0.1652(2) 0.0305(10) Uani 1 1 d . . .
C52 C 0.6470(6) 0.0983(4) 0.1493(2) 0.0402(12) Uani 1 1 d . . .
H52A H 0.5645 0.0883 0.1492 0.048 Uiso 1 1 calc R . .
C53 C 0.6916(8) 0.1941(5) 0.1337(3) 0.0572(19) Uani 1 1 d . . .
H53A H 0.6398 0.2496 0.1229 0.069 Uiso 1 1 calc R . .
C54 C 0.8113(8) 0.2095(6) 0.1339(3) 0.067(2) Uani 1 1 d . . .
H54A H 0.8416 0.2758 0.1234 0.081 Uiso 1 1 calc R . .
C55 C 0.8877(7) 0.1290(6) 0.1491(3) 0.066(2) Uani 1 1 d . . .
H55A H 0.9700 0.1396 0.1487 0.079 Uiso 1 1 calc R . .
C56 C 0.8424(5) 0.0316(5) 0.1653(3) 0.0455(14) Uani 1 1 d . . .
H56A H 0.8944 -0.0236 0.1762 0.055 Uiso 1 1 calc R . .
C61 C 0.8757(4) -0.3910(4) 0.2350(2) 0.0307(10) Uani 1 1 d . . .
C62 C 0.8608(5) -0.4747(5) 0.2689(3) 0.0453(14) Uani 1 1 d . . .
H62A H 0.7846 -0.5064 0.2692 0.054 Uiso 1 1 calc R . .
C63 C 0.9576(7) -0.5132(6) 0.3029(3) 0.067(2) Uani 1 1 d . . .
H63A H 0.9474 -0.5700 0.3267 0.081 Uiso 1 1 calc R . .
C64 C 1.0673(6) -0.4674(7) 0.3013(3) 0.070(2) Uani 1 1 d . . .
H64A H 1.1332 -0.4938 0.3238 0.084 Uiso 1 1 calc R . .
C65 C 1.0835(5) -0.3850(6) 0.2681(4) 0.0630(19) Uani 1 1 d . . .
H65A H 1.1600 -0.3541 0.2678 0.076 Uiso 1 1 calc R . .
C66 C 0.9885(4) -0.3464(5) 0.2347(3) 0.0452(14) Uani 1 1 d . . .
H66A H 1.0001 -0.2891 0.2115 0.054 Uiso 1 1 calc R . .
C71 C 0.7784(4) -0.4172(4) 0.1108(2) 0.0253(9) Uani 1 1 d . . .
C72 C 0.7081(5) -0.3938(5) 0.0604(2) 0.0389(12) Uani 1 1 d . . .
H72A H 0.6439 -0.3463 0.0654 0.047 Uiso 1 1 calc R . .
C73 C 0.7315(5) -0.4399(5) 0.0025(2) 0.0432(13) Uani 1 1 d . . .
H73A H 0.6846 -0.4220 -0.0322 0.052 Uiso 1 1 calc R . .
C74 C 0.8223(5) -0.5112(5) -0.0048(2) 0.0392(12) Uani 1 1 d . . .
H74A H 0.8388 -0.5420 -0.0444 0.047 Uiso 1 1 calc R . .
C75 C 0.8885(5) -0.5374(5) 0.0449(3) 0.0428(13) Uani 1 1 d . . .
H75A H 0.9497 -0.5882 0.0397 0.051 Uiso 1 1 calc R . .
C76 C 0.8684(4) -0.4915(4) 0.1032(2) 0.0354(11) Uani 1 1 d . . .
H76A H 0.9154 -0.5105 0.1375 0.042 Uiso 1 1 calc R . .
C84 C 0.3912(7) 0.6254(6) 0.4099(3) 0.0636(19) Uani 1 1 d . . .
H84 H 0.4093 0.6196 0.3669 0.076 Uiso 1 1 calc R . .
Cl9 Cl 0.5225(2) 0.65333(19) 0.45767(9) 0.0787(6) Uani 1 1 d . . .
Cl10 Cl 0.2919(2) 0.73069(19) 0.42304(10) 0.0924(8) Uani 1 1 d . . .
Cl11 Cl 0.3292(2) 0.49860(17) 0.42042(9) 0.0738(5) Uani 1 1 d . . .
C83 C 1.2787(5) -0.6733(5) 0.1768(3) 0.0440(13) Uani 1 1 d . . .
H83 H 1.3426 -0.6165 0.1774 0.053 Uiso 1 1 calc R . .
Cl12 Cl 1.27083(16) -0.69877(14) 0.25095(9) 0.0621(4) Uani 1 1 d . . .
Cl13 Cl 1.3127(2) -0.79440(19) 0.13035(10) 0.0824(6) Uiso 1 1 d . . .
Cl14 Cl 1.1456(2) -0.62251(19) 0.14695(10) 0.0826(6) Uiso 1 1 d . . .
C82 C 1.1156(16) -0.1706(16) 0.0521(8) 0.086(5) Uiso 0.535(11) 1 d P A 1
H82 H 1.1611 -0.2397 0.0470 0.103 Uiso 0.535(11) 1 calc PR A 1
Cl6 Cl 1.1565(7) -0.0966(9) 0.0156(4) 0.134(4) Uani 0.535(11) 1 d P A 1
Cl7 Cl 1.1193(5) -0.1149(9) 0.1373(3) 0.110(3) Uani 0.535(11) 1 d P A 1
Cl8 Cl 0.9464(7) -0.2094(6) 0.0402(3) 0.099(2) Uani 0.535(11) 1 d P A 1
C82' C 1.0485(14) -0.1019(13) 0.0647(7) 0.060(4) Uiso 0.465(11) 1 d P A 2
H82' H 0.9955 -0.0493 0.0862 0.072 Uiso 0.465(11) 1 calc PR A 2
Cl6' Cl 1.1607(12) -0.0374(7) 0.0495(9) 0.200(6) Uani 0.465(11) 1 d P A 2
Cl7' Cl 1.1227(9) -0.2016(16) 0.1217(5) 0.166(6) Uani 0.465(11) 1 d P A 2
Cl8' Cl 0.9753(7) -0.1854(8) 0.0145(6) 0.114(3) Uani 0.465(11) 1 d P A 2
C81 C -0.0630(6) 0.6394(6) 0.4910(3) 0.233(10) Uiso 1 1 d D . .
Cl3' Cl 0.0751(8) 0.6202(11) 0.4782(7) 0.81(4) Uani 0.567(7) 1 d PD B 3
Cl3 Cl -0.1097(13) 0.7179(8) 0.5494(4) 0.231(9) Uani 0.433(7) 1 d PD B 4
Cl4' Cl -0.1277(10) 0.7154(8) 0.4431(3) 0.301(10) Uani 0.567(7) 1 d PD B 3
Cl4 Cl -0.0023(12) 0.7159(9) 0.4466(5) 0.320(15) Uani 0.433(7) 1 d PD B 4
Cl5' Cl -0.0678(14) 0.7003(7) 0.5620(3) 0.424(18) Uani 0.567(7) 1 d PD B 3
Cl5 Cl -0.1720(8) 0.5626(7) 0.4505(3) 0.155(5) Uani 0.433(7) 1 d PD B 4

loop_
_atom_site_aniso_label
_atom_site_aniso_U_11
_atom_site_aniso_U_22
_atom_site_aniso_U_33
_atom_site_aniso_U_23
_atom_site_aniso_U_13
_atom_site_aniso_U_12
Ru1 0.01821(17) 0.02499(19) 0.02167(18) 0.00212(13) 0.00125(13) 0.00295(13)
Pd1 0.02046(16) 0.02345(18) 0.02365(17) 0.00410(13) 0.00256(12) 0.00105(13)
I1 0.02781(15) 0.02799(16) 0.02275(15) 0.00425(11) 0.00169(11) 0.00253(11)
P1 0.0221(5) 0.0269(6) 0.0217(5) 0.0016(4) 0.0019(4) 0.0021(4)
P2 0.0233(5) 0.0244(6) 0.0202(5) 0.0028(4) 0.0006(4) 0.0028(4)
P3 0.0195(5) 0.0246(6) 0.0242(6) 0.0029(4) 0.0027(4) 0.0027(4)
Cl1 0.0304(6) 0.0274(6) 0.0317(6) -0.0014(4) 0.0064(4) -0.0051(4)
Cl2 0.0283(6) 0.0402(7) 0.0384(6) 0.0019(5) 0.0109(5) -0.0061(5)
C1 0.022(2) 0.044(3) 0.041(3) -0.002(2) 0.006(2) 0.015(2)
C2 0.021(2) 0.053(3) 0.038(3) 0.012(2) 0.011(2) 0.008(2)
C3 0.019(2) 0.037(3) 0.045(3) 0.001(2) -0.002(2) -0.001(2)
C4 0.022(2) 0.041(3) 0.040(3) 0.004(2) 0.0026(19) 0.014(2)
C5 0.026(2) 0.042(3) 0.043(3) 0.011(2) 0.001(2) 0.008(2)
C6 0.022(2) 0.024(2) 0.025(2) 0.0019(17) 0.0034(17) 0.0000(17)
C11 0.027(2) 0.030(2) 0.024(2) 0.0016(18) 0.0007(17) 0.0097(19)
C12 0.036(3) 0.042(3) 0.027(2) 0.001(2) 0.005(2) 0.001(2)
C13 0.047(3) 0.053(4) 0.033(3) 0.007(2) 0.012(2) 0.006(3)
C14 0.057(4) 0.066(4) 0.023(3) 0.012(3) 0.006(2) 0.021(3)
C15 0.043(3) 0.062(4) 0.031(3) -0.002(3) -0.010(2) 0.014(3)
C16 0.033(3) 0.044(3) 0.028(2) 0.001(2) -0.001(2) 0.005(2)
C21 0.027(2) 0.028(2) 0.025(2) 0.0032(18) 0.0018(18) 0.0011(18)
C22 0.062(4) 0.037(3) 0.029(3) 0.007(2) 0.010(2) 0.013(3)
C23 0.105(6) 0.036(3) 0.039(3) -0.001(3) 0.021(3) 0.020(3)
C24 0.071(4) 0.030(3) 0.052(3) 0.009(2) 0.020(3) 0.015(3)
C25 0.049(3) 0.037(3) 0.039(3) 0.015(2) -0.001(2) -0.003(2)
C26 0.047(3) 0.031(3) 0.028(2) 0.003(2) 0.004(2) -0.003(2)
C31 0.022(2) 0.040(3) 0.027(2) -0.003(2) 0.0011(18) -0.0021(19)
C32 0.025(2) 0.042(3) 0.036(3) -0.008(2) -0.001(2) 0.005(2)
C33 0.032(3) 0.065(4) 0.043(3) -0.015(3) -0.001(2) 0.008(3)
C34 0.025(3) 0.085(5) 0.051(4) -0.008(3) 0.010(2) -0.006(3)
C35 0.037(3) 0.069(5) 0.075(5) 0.003(4) 0.018(3) -0.018(3)
C36 0.028(3) 0.044(3) 0.066(4) 0.003(3) 0.009(3) -0.007(2)
C41 0.028(2) 0.030(2) 0.022(2) 0.0012(18) -0.0028(17) 0.0080(19)
C42 0.041(3) 0.050(3) 0.026(2) 0.003(2) -0.003(2) -0.002(2)
C43 0.058(4) 0.071(4) 0.020(2) 0.003(3) -0.004(2) 0.001(3)
C44 0.047(3) 0.057(4) 0.033(3) -0.005(3) -0.013(2) 0.003(3)
C45 0.035(3) 0.042(3) 0.039(3) 0.001(2) -0.009(2) 0.001(2)
C46 0.027(2) 0.030(3) 0.030(2) 0.0004(19) -0.0022(18) 0.0028(19)
C51 0.045(3) 0.026(2) 0.021(2) 0.0031(18) 0.0045(19) 0.001(2)
C52 0.059(4) 0.034(3) 0.028(3) 0.006(2) 0.001(2) 0.007(2)
C53 0.109(6) 0.030(3) 0.033(3) 0.010(2) 0.002(3) 0.009(3)
C54 0.111(7) 0.038(4) 0.053(4) 0.013(3) 0.001(4) -0.024(4)
C55 0.075(5) 0.054(4) 0.069(5) 0.019(4) 0.004(4) -0.027(4)
C56 0.049(3) 0.038(3) 0.050(3) 0.012(3) 0.001(3) -0.013(3)
C61 0.023(2) 0.035(3) 0.031(2) -0.001(2) 0.0002(18) 0.0086(19)
C62 0.040(3) 0.045(3) 0.053(3) 0.020(3) 0.001(3) 0.011(3)
C63 0.071(5) 0.070(5) 0.065(4) 0.026(4) -0.003(4) 0.034(4)
C64 0.052(4) 0.080(5) 0.068(5) -0.002(4) -0.026(3) 0.036(4)
C65 0.030(3) 0.064(5) 0.085(5) -0.008(4) -0.010(3) 0.015(3)
C66 0.024(3) 0.048(3) 0.061(4) 0.002(3) 0.001(2) 0.005(2)
C71 0.022(2) 0.022(2) 0.031(2) -0.0009(18) 0.0042(17) -0.0010(17)
C72 0.041(3) 0.044(3) 0.031(3) 0.000(2) 0.002(2) 0.011(2)
C73 0.049(3) 0.049(3) 0.029(3) -0.001(2) 0.001(2) 0.001(3)
C74 0.038(3) 0.044(3) 0.033(3) -0.007(2) 0.015(2) -0.009(2)
C75 0.038(3) 0.041(3) 0.048(3) -0.007(2) 0.014(2) 0.003(2)
C76 0.032(3) 0.031(3) 0.043(3) 0.000(2) 0.008(2) 0.006(2)
C84 0.092(5) 0.062(4) 0.041(3) 0.013(3) 0.020(3) 0.021(4)
Cl9 0.0886(14) 0.0937(15) 0.0546(10) 0.0094(10) 0.0159(10) -0.0126(12)
Cl10 0.138(2) 0.0842(15) 0.0681(12) 0.0286(11) 0.0411(13) 0.0525(14)
Cl11 0.0880(14) 0.0699(12) 0.0631(11) 0.0170(9) -0.0032(10) 0.0039(10)
C83 0.033(3) 0.042(3) 0.058(4) 0.011(3) 0.007(2) 0.003(2)
Cl12 0.0653(10) 0.0565(10) 0.0751(11) 0.0302(8) 0.0258(9) 0.0110(8)
Cl6 0.148(6) 0.165(8) 0.123(5) 0.074(5) 0.090(5) 0.048(6)
Cl7 0.058(3) 0.208(8) 0.061(3) 0.021(4) -0.007(2) 0.004(4)
Cl8 0.103(5) 0.097(4) 0.087(4) -0.020(3) 0.023(3) -0.031(3)
Cl6' 0.184(10) 0.068(5) 0.331(18) 0.003(7) -0.012(10) -0.024(5)
Cl7' 0.113(6) 0.295(18) 0.098(6) 0.035(8) 0.040(5) 0.031(9)
Cl8' 0.068(4) 0.108(6) 0.149(9) -0.018(5) -0.015(4) 0.016(4)
Cl3' 0.149(10) 0.36(2) 1.98(11) 0.65(4) -0.31(3) -0.099(12)
Cl3 0.46(3) 0.088(6) 0.137(9) -0.005(6) 0.036(13) 0.072(11)
Cl4' 0.45(2) 0.263(13) 0.135(7) -0.038(7) -0.152(9) 0.226(14)
Cl4 0.32(2) 0.264(18) 0.35(2) -0.179(16) 0.243(18) -0.217(17)
Cl5' 0.91(4) 0.143(9) 0.153(8) 0.084(7) -0.292(17) -0.227(16)
Cl5 0.182(8) 0.172(8) 0.101(5) -0.028(5) 0.053(5) -0.122(7)

loop_
_atom_type_symbol
_atom_type_description
_atom_type_scat_dispersion_real
_atom_type_scat_dispersion_imag
_atom_type_scat_source
C C 0.0033 0.0016 'International Tables Vol C Tables 4.2.6.8 and 6.1.1.4'
H H 0.0000 0.0000 'International Tables Vol C Tables 4.2.6.8 and 6.1.1.4'
P P 0.1023 0.0942 'International Tables Vol C Tables 4.2.6.8 and 6.1.1.4'
Cl Cl 0.1484 0.1585 'International Tables Vol C Tables 4.2.6.8 and 6.1.1.4'
Ru Ru -1.2594 0.8363 'International Tables Vol C Tables 4.2.6.8 and 6.1.1.4'
Pd Pd -0.9988 1.0072 'International Tables Vol C Tables 4.2.6.8 and 6.1.1.4'
I I -0.4742 1.8119 'International Tables Vol C Tables 4.2.6.8 and 6.1.1.4'

loop_
_geom_angle_atom_site_label_1
_geom_angle_atom_site_label_2
_geom_angle_atom_site_label_3
_geom_angle
_geom_angle_site_symmetry_1
_geom_angle_site_symmetry_3
_geom_angle_publ_flag
C5 Ru1 C4 37.13(19) . . ?
C5 Ru1 C1 38.2(2) . . ?
C4 Ru1 C1 62.20(19) . . ?
C5 Ru1 C2 63.0(2) . . ?
C4 Ru1 C2 62.08(19) . . ?
C1 Ru1 C2 37.1(2) . . ?
C5 Ru1 C3 62.8(2) . . ?
C4 Ru1 C3 37.34(19) . . ?
C1 Ru1 C3 62.32(19) . . ?
C2 Ru1 C3 37.22(19) . . ?
C5 Ru1 P2 108.26(14) . . ?
C4 Ru1 P2 92.08(14) . . ?
C1 Ru1 P2 146.29(15) . . ?
C2 Ru1 P2 148.18(14) . . ?
C3 Ru1 P2 110.96(14) . . ?
C5 Ru1 P1 100.57(15) . . ?
C4 Ru1 P1 137.01(14) . . ?
C1 Ru1 P1 88.67(14) . . ?
C2 Ru1 P1 113.31(14) . . ?
C3 Ru1 P1 149.59(14) . . ?
P2 Ru1 P1 98.19(4) . . ?
C5 Ru1 I1 155.70(14) . . ?
C4 Ru1 I1 130.37(14) . . ?
C1 Ru1 I1 122.26(15) . . ?
C2 Ru1 I1 92.85(14) . . ?
C3 Ru1 I1 96.64(14) . . ?
P2 Ru1 I1 90.70(3) . . ?
P1 Ru1 I1 91.31(3) . . ?
P3 Pd1 Cl1 93.88(4) . . ?
P3 Pd1 Cl2 174.26(5) . . ?
Cl1 Pd1 Cl2 90.61(4) . . ?
P3 Pd1 I1 85.88(3) . . ?
Cl1 Pd1 I1 174.85(3) . . ?
Cl2 Pd1 I1 89.96(3) . . ?
Pd1 I1 Ru1 101.408(16) . . ?
C31 P1 C21 102.6(2) . . ?
C31 P1 C11 100.0(2) . . ?
C21 P1 C11 102.5(2) . . ?
C31 P1 Ru1 123.30(15) . . ?
C21 P1 Ru1 110.69(15) . . ?
C11 P1 Ru1 115.12(16) . . ?
C41 P2 C51 100.9(2) . . ?
C41 P2 C6 100.4(2) . . ?
C51 P2 C6 101.2(2) . . ?
C41 P2 Ru1 115.25(16) . . ?
C51 P2 Ru1 115.75(15) . . ?
C6 P2 Ru1 120.29(15) . . ?
C61 P3 C71 103.2(2) . . ?
C61 P3 C6 104.4(2) . . ?
C71 P3 C6 103.5(2) . . ?
C61 P3 Pd1 112.14(17) . . ?
C71 P3 Pd1 116.66(15) . . ?
C6 P3 Pd1 115.38(14) . . ?
C2 C1 C5 107.9(5) . . ?
C2 C1 Ru1 72.0(3) . . ?
C5 C1 Ru1 69.9(3) . . ?
C2 C1 H1 126.0 . . ?
C5 C1 H1 126.0 . . ?
Ru1 C1 H1 126.0 . . ?
C1 C2 C3 108.3(5) . . ?
C1 C2 Ru1 70.9(3) . . ?
C3 C2 Ru1 71.7(3) . . ?
C1 C2 H2 125.8 . . ?
C3 C2 H2 125.8 . . ?
Ru1 C2 H2 125.8 . . ?
C4 C3 C2 107.0(5) . . ?
C4 C3 Ru1 70.4(3) . . ?
C2 C3 Ru1 71.1(3) . . ?
C4 C3 H3 126.5 . . ?
C2 C3 H3 126.5 . . ?
Ru1 C3 H3 126.5 . . ?
C5 C4 C3 109.5(5) . . ?
C5 C4 Ru1 70.5(3) . . ?
C3 C4 Ru1 72.3(3) . . ?
C5 C4 H4 125.2 . . ?
C3 C4 H4 125.2 . . ?
Ru1 C4 H4 125.2 . . ?
C4 C5 C1 107.2(5) . . ?
C4 C5 Ru1 72.4(3) . . ?
C1 C5 Ru1 71.9(3) . . ?
C4 C5 H5 126.2 . . ?
C1 C5 H5 126.2 . . ?
Ru1 C5 H5 126.2 . . ?
P3 C6 P2 121.7(2) . . ?
P3 C6 H6A 106.9 . . ?
P2 C6 H6A 106.9 . . ?
P3 C6 H6B 106.9 . . ?
P2 C6 H6B 106.9 . . ?
H6A C6 H6B 106.7 . . ?
C16 C11 C12 117.7(4) . . ?
C16 C11 P1 121.4(4) . . ?
C12 C11 P1 120.8(4) . . ?
C13 C12 C11 121.0(5) . . ?
C13 C12 H12A 119.5 . . ?
C11 C12 H12A 119.5 . . ?
C12 C13 C14 120.6(5) . . ?
C12 C13 H13A 119.7 . . ?
C14 C13 H13A 119.7 . . ?
C15 C14 C13 119.4(5) . . ?
C15 C14 H14A 120.3 . . ?
C13 C14 H14A 120.3 . . ?
C14 C15 C16 120.8(5) . . ?
C14 C15 H15A 119.6 . . ?
C16 C15 H15A 119.6 . . ?
C11 C16 C15 120.4(5) . . ?
C11 C16 H16A 119.8 . . ?
C15 C16 H16A 119.8 . . ?
C22 C21 C26 118.7(5) . . ?
C22 C21 P1 123.7(4) . . ?
C26 C21 P1 117.5(4) . . ?
C21 C22 C23 120.1(5) . . ?
C21 C22 H22A 119.9 . . ?
C23 C22 H22A 119.9 . . ?
C24 C23 C22 120.4(5) . . ?
C24 C23 H23A 119.8 . . ?
C22 C23 H23A 119.8 . . ?
C23 C24 C25 119.7(5) . . ?
C23 C24 H24A 120.1 . . ?
C25 C24 H24A 120.1 . . ?
C24 C25 C26 119.7(5) . . ?
C24 C25 H25A 120.1 . . ?
C26 C25 H25A 120.1 . . ?
C25 C26 C21 121.4(5) . . ?
C25 C26 H26A 119.3 . . ?
C21 C26 H26A 119.3 . . ?
C32 C31 C36 118.7(5) . . ?
C32 C31 P1 118.8(4) . . ?
C36 C31 P1 122.5(4) . . ?
C31 C32 C33 120.1(6) . . ?
C31 C32 H32A 119.9 . . ?
C33 C32 H32A 119.9 . . ?
C34 C33 C32 120.1(6) . . ?
C34 C33 H33A 119.9 . . ?
C32 C33 H33A 119.9 . . ?
C35 C34 C33 119.9(5) . . ?
C35 C34 H34A 120.0 . . ?
C33 C34 H34A 120.0 . . ?
C34 C35 C36 121.6(6) . . ?
C34 C35 H35A 119.2 . . ?
C36 C35 H35A 119.2 . . ?
C31 C36 C35 119.5(6) . . ?
C31 C36 H36A 120.2 . . ?
C35 C36 H36A 120.2 . . ?
C42 C41 C46 117.8(4) . . ?
C42 C41 P2 122.8(4) . . ?
C46 C41 P2 119.1(3) . . ?
C41 C42 C43 120.5(5) . . ?
C41 C42 H42A 119.7 . . ?
C43 C42 H42A 119.7 . . ?
C44 C43 C42 119.8(5) . . ?
C44 C43 H43A 120.1 . . ?
C42 C43 H43A 120.1 . . ?
C45 C44 C43 120.3(5) . . ?
C45 C44 H44A 119.8 . . ?
C43 C44 H44A 119.8 . . ?
C44 C45 C46 120.2(5) . . ?
C44 C45 H45A 119.9 . . ?
C46 C45 H45A 119.9 . . ?
C45 C46 C41 121.2(5) . . ?
C45 C46 H46A 119.4 . . ?
C41 C46 H46A 119.4 . . ?
C56 C51 C52 118.9(5) . . ?
C56 C51 P2 123.8(4) . . ?
C52 C51 P2 117.2(4) . . ?
C53 C52 C51 120.7(6) . . ?
C53 C52 H52A 119.6 . . ?
C51 C52 H52A 119.6 . . ?
C52 C53 C54 120.0(6) . . ?
C52 C53 H53A 120.0 . . ?
C54 C53 H53A 120.0 . . ?
C53 C54 C55 120.6(6) . . ?
C53 C54 H54A 119.7 . . ?
C55 C54 H54A 119.7 . . ?
C54 C55 C56 119.4(7) . . ?
C54 C55 H55A 120.3 . . ?
C56 C55 H55A 120.3 . . ?
C51 C56 C55 120.3(6) . . ?
C51 C56 H56A 119.9 . . ?
C55 C56 H56A 119.9 . . ?
C62 C61 C66 118.9(5) . . ?
C62 C61 P3 118.6(4) . . ?
C66 C61 P3 122.2(4) . . ?
C61 C62 C63 120.4(6) . . ?
C61 C62 H62A 119.8 . . ?
C63 C62 H62A 119.8 . . ?
C64 C63 C62 119.0(7) . . ?
C64 C63 H63A 120.5 . . ?
C62 C63 H63A 120.5 . . ?
C65 C64 C63 121.3(6) . . ?
C65 C64 H64A 119.3 . . ?
C63 C64 H64A 119.3 . . ?
C64 C65 C66 119.9(6) . . ?
C64 C65 H65A 120.0 . . ?
C66 C65 H65A 120.0 . . ?
C65 C66 C61 120.4(6) . . ?
C65 C66 H66A 119.8 . . ?
C61 C66 H66A 119.8 . . ?
C72 C71 C76 119.6(5) . . ?
C72 C71 P3 119.8(4) . . ?
C76 C71 P3 120.6(4) . . ?
C71 C72 C73 119.9(5) . . ?
C71 C72 H72A 120.1 . . ?
C73 C72 H72A 120.1 . . ?
C74 C73 C72 120.2(5) . . ?
C74 C73 H73A 119.9 . . ?
C72 C73 H73A 119.9 . . ?
C75 C74 C73 119.7(5) . . ?
C75 C74 H74A 120.2 . . ?
C73 C74 H74A 120.2 . . ?
C74 C75 C76 121.4(5) . . ?
C74 C75 H75A 119.3 . . ?
C76 C75 H75A 119.3 . . ?
C75 C76 C71 119.2(5) . . ?
C75 C76 H76A 120.4 . . ?
C71 C76 H76A 120.4 . . ?
Cl10 C84 Cl9 111.4(4) . . ?
Cl10 C84 Cl11 110.4(4) . . ?
Cl9 C84 Cl11 109.6(4) . . ?
Cl10 C84 H84 108.5 . . ?
Cl9 C84 H84 108.5 . . ?
Cl11 C84 H84 108.5 . . ?
Cl12 C83 Cl13 110.3(3) . . ?
Cl12 C83 Cl14 110.9(3) . . ?
Cl13 C83 Cl14 109.9(3) . . ?
Cl12 C83 H83 108.6 . . ?
Cl13 C83 H83 108.6 . . ?
Cl14 C83 H83 108.6 . . ?
Cl6 C82 Cl7 116.0(12) . . ?
Cl6 C82 Cl8 117.1(12) . . ?
Cl7 C82 Cl8 95.2(9) . . ?
Cl6 C82 H82 109.3 . . ?
Cl7 C82 H82 109.3 . . ?
Cl8 C82 H82 109.3 . . ?
Cl8' C82' Cl6' 120.6(12) . . ?
Cl8' C82' Cl7' 102.6(10) . . ?
Cl6' C82' Cl7' 101.7(10) . . ?
Cl8' C82' H82' 110.3 . . ?
Cl6' C82' H82' 110.3 . . ?
Cl7' C82' H82' 110.3 . . ?
Cl4' C81 Cl3 91.7(6) . . ?
Cl4' C81 Cl3' 110.4(4) . . ?
Cl3 C81 Cl3' 126.6(6) . . ?
Cl4' C81 Cl5 73.2(6) . . ?
Cl3 C81 Cl5 111.2(4) . . ?
Cl3' C81 Cl5 121.5(7) . . ?
Cl4' C81 Cl4 51.2(7) . . ?
Cl3 C81 Cl4 110.7(4) . . ?
Cl3' C81 Cl4 60.8(6) . . ?
Cl5 C81 Cl4 109.1(4) . . ?
Cl4' C81 Cl5' 110.2(4) . . ?
Cl3 C81 Cl5' 20.5(6) . . ?
Cl3' C81 Cl5' 109.6(4) . . ?
Cl5 C81 Cl5' 124.0(6) . . ?
Cl4 C81 Cl5' 115.0(6) . . ?

loop_
_geom_bond_atom_site_label_1
_geom_bond_atom_site_label_2
_geom_bond_distance
_geom_bond_site_symmetry_2
_geom_bond_publ_flag
Ru1 C5 2.189(5) . ?
Ru1 C4 2.213(5) . ?
Ru1 C1 2.215(5) . ?
Ru1 C2 2.230(5) . ?
Ru1 C3 2.238(5) . ?
Ru1 P2 2.3212(12) . ?
Ru1 P1 2.3325(12) . ?
Ru1 I1 2.6749(5) . ?
Pd1 P3 2.2333(12) . ?
Pd1 Cl1 2.3528(12) . ?
Pd1 Cl2 2.3710(12) . ?
Pd1 I1 2.5822(5) . ?
P1 C31 1.834(5) . ?
P1 C21 1.839(5) . ?
P1 C11 1.840(5) . ?
P2 C41 1.831(4) . ?
P2 C51 1.831(5) . ?
P2 C6 1.858(4) . ?
P3 C61 1.812(5) . ?
P3 C71 1.831(5) . ?
P3 C6 1.857(5) . ?
C1 C2 1.416(8) . ?
C1 C5 1.439(7) . ?
C1 H1 1.0000 . ?
C2 C3 1.426(7) . ?
C2 H2 1.0000 . ?
C3 C4 1.425(7) . ?
C3 H3 1.0000 . ?
C4 C5 1.402(8) . ?
C4 H4 1.0000 . ?
C5 H5 1.0000 . ?
C6 H6A 0.9900 . ?
C6 H6B 0.9900 . ?
C11 C16 1.395(7) . ?
C11 C12 1.403(7) . ?
C12 C13 1.376(7) . ?
C12 H12A 0.9500 . ?
C13 C14 1.381(8) . ?
C13 H13A 0.9500 . ?
C14 C15 1.370(9) . ?
C14 H14A 0.9500 . ?
C15 C16 1.395(7) . ?
C15 H15A 0.9500 . ?
C16 H16A 0.9500 . ?
C21 C22 1.375(7) . ?
C21 C26 1.393(7) . ?
C22 C23 1.405(8) . ?
C22 H22A 0.9500 . ?
C23 C24 1.378(9) . ?
C23 H23A 0.9500 . ?
C24 C25 1.379(8) . ?
C24 H24A 0.9500 . ?
C25 C26 1.384(7) . ?
C25 H25A 0.9500 . ?
C26 H26A 0.9500 . ?
C31 C32 1.389(7) . ?
C31 C36 1.395(7) . ?
C32 C33 1.405(7) . ?
C32 H32A 0.9500 . ?
C33 C34 1.373(9) . ?
C33 H33A 0.9500 . ?
C34 C35 1.346(10) . ?
C34 H34A 0.9500 . ?
C35 C36 1.398(8) . ?
C35 H35A 0.9500 . ?
C36 H36A 0.9500 . ?
C41 C42 1.394(7) . ?
C41 C46 1.397(7) . ?
C42 C43 1.403(7) . ?
C42 H42A 0.9500 . ?
C43 C44 1.381(9) . ?
C43 H43A 0.9500 . ?
C44 C45 1.366(8) . ?
C44 H44A 0.9500 . ?
C45 C46 1.386(7) . ?
C45 H45A 0.9500 . ?
C46 H46A 0.9500 . ?
C51 C56 1.390(8) . ?
C51 C52 1.400(7) . ?
C52 C53 1.379(8) . ?
C52 H52A 0.9500 . ?
C53 C54 1.380(11) . ?
C53 H53A 0.9500 . ?
C54 C55 1.384(11) . ?
C54 H54A 0.9500 . ?
C55 C56 1.405(8) . ?
C55 H55A 0.9500 . ?
C56 H56A 0.9500 . ?
C61 C62 1.382(8) . ?
C61 C66 1.395(7) . ?
C62 C63 1.404(8) . ?
C62 H62A 0.9500 . ?
C63 C64 1.374(11) . ?
C63 H63A 0.9500 . ?
C64 C65 1.362(11) . ?
C64 H64A 0.9500 . ?
C65 C66 1.383(8) . ?
C65 H65A 0.9500 . ?
C66 H66A 0.9500 . ?
C71 C72 1.382(7) . ?
C71 C76 1.393(6) . ?
C72 C73 1.393(7) . ?
C72 H72A 0.9500 . ?
C73 C74 1.376(8) . ?
C73 H73A 0.9500 . ?
C74 C75 1.361(8) . ?
C74 H74A 0.9500 . ?
C75 C76 1.386(7) . ?
C75 H75A 0.9500 . ?
C76 H76A 0.9500 . ?
C84 Cl10 1.747(7) . ?
C84 Cl9 1.747(8) . ?
C84 Cl11 1.756(8) . ?
C84 H84 1.0000 . ?
C83 Cl12 1.746(6) . ?
C83 Cl13 1.757(6) . ?
C83 Cl14 1.758(6) . ?
C83 H83 1.0000 . ?
C82 Cl6 1.415(19) . ?
C82 Cl7 1.925(19) . ?
C82 Cl8 1.967(19) . ?
C82 H82 1.0000 . ?
C82' Cl8' 1.564(17) . ?
C82' Cl6' 1.59(2) . ?
C82' Cl7' 2.03(2) . ?
C82' H82' 1.0000 . ?
C81 Cl4' 1.648(5) . ?
C81 Cl3 1.648(5) . ?
C81 Cl3' 1.651(5) . ?
C81 Cl5 1.654(5) . ?
C81 Cl4 1.660(5) . ?
C81 Cl5' 1.660(5) . ?
